data_4514936
loop_
_publ_author_name
'Santra, Biswajit'
'Mandal, Debdeep'
'Gupta, Vivek'
'Kalita, Pankaj'
'Kumar, Vierandra'
'Narayanan, Ramakirushnan Suriya'
'Dey, Atanu'
'Chrysochos, Nicolas'
'Mohammad, Akbar'
'Singh, Ajeet'
'Zimmer, Michael'
'Dalapati, Rana'
'Biswas, Shyam'
'Schulzke, Carola'
'Chandrasekhar, Vadapalli'
'Scheschkewitz, David'
'Jana, Anukul'

_publ_section_title
;
 Structural Diversity in Supramolecular Organization of Anionic Phosphate
 Monoesters: Role of Cations.
;
_journal_issue 1
_journal_name_full 'ACS omega'
_journal_page_first 2118
_journal_page_last 2133
_journal_paper_doi 10.1021/acsomega.8b03192
_journal_volume 4
_journal_year 2019
_chemical_formula_sum 'C53 H64 N5 O4 P'
_chemical_formula_weight 866.06
_space_group_crystal_system triclinic
_space_group_IT_number 2
_space_group_name_Hall '-P 1'
_space_group_name_H-M_alt 'P -1'
_symmetry_space_group_name_Hall '-P 1'
_symmetry_space_group_name_H-M 'P -1'
_atom_sites_solution_hydrogens mixed
_audit_creation_method SHELXL-2016/6
_cell_angle_alpha 75.37(3)
_cell_angle_beta 89.48(3)
_cell_angle_gamma 62.42(3)
_cell_formula_units_Z 2
_cell_length_a 13.676(3)
_cell_length_b 14.171(3)
_cell_length_c 15.193(3)
_cell_measurement_reflns_used 28071
_cell_measurement_temperature 170(2)
_cell_measurement_theta_max 59.2
_cell_measurement_theta_min 6.5
_cell_volume 2505.2(13)
_computing_cell_refinement 'X-Area by STOE & Cie GmbH 2010'
_computing_data_collection 'X-Area by STOE & Cie GmbH 2010'
_computing_data_reduction 'X-Area by STOE & Cie GmbH 2010'
_computing_molecular_graphics 'XP Version 5.1 by Bruker AXS 1998'
_computing_publication_material 'CIFTAB (Sheldrick, 2016)'
_computing_structure_refinement 'SHELXL-2016 (Sheldrick, 2016)'
_computing_structure_solution 'SHELXT-2016 (Sheldrick, 2016)'
_diffrn_ambient_temperature 170(2)
_diffrn_detector_area_resol_mean 6.67
_diffrn_measured_fraction_theta_full 0.993
_diffrn_measured_fraction_theta_max 0.972
_diffrn_measurement_device_type 'STOE IPDS2T'
_diffrn_measurement_method \w
_diffrn_radiation_type MoK\a
_diffrn_radiation_wavelength 0.71073
_diffrn_reflns_av_R_equivalents 0.0277
_diffrn_reflns_av_unetI/netI 0.0363
_diffrn_reflns_Laue_measured_fraction_full 0.993
_diffrn_reflns_Laue_measured_fraction_max 0.972
_diffrn_reflns_limit_h_max 16
_diffrn_reflns_limit_h_min -18
_diffrn_reflns_limit_k_max 19
_diffrn_reflns_limit_k_min -19
_diffrn_reflns_limit_l_max 20
_diffrn_reflns_limit_l_min -20
_diffrn_reflns_number 28071
_diffrn_reflns_point_group_measured_fraction_full 0.993
_diffrn_reflns_point_group_measured_fraction_max 0.972
_diffrn_reflns_theta_full 25.000
_diffrn_reflns_theta_max 29.602
_diffrn_reflns_theta_min 3.275
_diffrn_source 'fine-focus sealed tube'
_exptl_absorpt_coefficient_mu 0.103
_exptl_absorpt_correction_T_max 0.9894
_exptl_absorpt_correction_T_min 0.8951
_exptl_absorpt_correction_type numerical
_exptl_absorpt_process_details 'face indexed'
_exptl_crystal_colour colourless
_exptl_crystal_density_diffrn 1.148
_exptl_crystal_description block
_exptl_crystal_F_000 928
_exptl_crystal_size_max 0.469
_exptl_crystal_size_mid 0.448
_exptl_crystal_size_min 0.406
_refine_diff_density_max 0.670
_refine_diff_density_min -0.493
_refine_diff_density_rms 0.045
_refine_ls_extinction_method none
_refine_ls_goodness_of_fit_ref 1.038
_refine_ls_hydrogen_treatment mixed
_refine_ls_matrix_type full
_refine_ls_number_parameters 588
_refine_ls_number_reflns 13683
_refine_ls_number_restraints 0
_refine_ls_restrained_S_all 1.038
_refine_ls_R_factor_all 0.0761
_refine_ls_R_factor_gt 0.0487
_refine_ls_shift/su_max 0.001
_refine_ls_shift/su_mean 0.000
_refine_ls_structure_factor_coef Fsqd
_refine_ls_weighting_details 'w=1/[\s^2^(Fo^2^)+(0.0755P)^2^+0.2848P] where P=(Fo^2^+2Fc^2^)/3'
_refine_ls_weighting_scheme calc
_refine_ls_wR_factor_gt 0.1275
_refine_ls_wR_factor_ref 0.1406
_reflns_Friedel_coverage 0.000
_reflns_number_gt 9416
_reflns_number_total 13683
_reflns_threshold_expression 'I > 2\s(I)'
_cod_data_source_file ao8b03192_si_002.cif
_cod_data_source_block DM-603
_cod_original_cell_volume 2505.2(11)
_cod_database_code 4514936
_shelx_shelxl_version_number 2016/6
_shelx_space_group_comment
;
The symmetry employed for this shelxl refinement is uniquely defined
by the following loop, which should always be used as a source of
symmetry information in preference to the above space-group names.
They are only intended as comments.
;
_shelx_estimated_absorpt_t_min 0.953
_shelx_estimated_absorpt_t_max 0.959
_exptl_absorpt_special_details
;
programs X-Red32 and X-Shape by STOE & Cie GmbH 2010
;

loop_
_space_group_symop_operation_xyz
'x, y, z'
'-x, -y, -z'

loop_
_atom_site_label
_atom_site_type_symbol
_atom_site_fract_x
_atom_site_fract_y
_atom_site_fract_z
_atom_site_U_iso_or_equiv
_atom_site_adp_type
_atom_site_occupancy
_atom_site_site_symmetry_order
_atom_site_calc_flag
_atom_site_refinement_flags_posn
_atom_site_refinement_flags_adp
P1 P 0.93828(3) 0.55633(3) 0.35996(2) 0.02618(9) Uani 1 1 d . .
O1 O 1.04523(8) 0.55816(9) 0.39096(8) 0.0334(2) Uani 1 1 d . .
H1O H 1.059(2) 0.542(2) 0.4489(18) 0.069(7) Uiso 1 1 d . .
O2 O 0.94694(9) 0.52549(8) 0.27300(7) 0.0351(2) Uani 1 1 d . .
O3 O 0.90418(8) 0.49231(8) 0.43663(7) 0.0322(2) Uani 1 1 d . .
O4 O 0.84983(7) 0.68831(7) 0.33879(6) 0.02473(19) Uani 1 1 d . .
C1 C 0.73669(10) 0.72675(10) 0.32028(9) 0.0248(2) Uani 1 1 d . .
C2 C 0.68772(11) 0.75927(10) 0.23042(9) 0.0256(3) Uani 1 1 d . .
C3 C 0.57313(11) 0.79948(12) 0.21487(10) 0.0297(3) Uani 1 1 d . .
H3 H 0.539372 0.819421 0.154026 0.036 Uiso 1 1 calc R U
C4 C 0.50697(11) 0.81128(12) 0.28510(10) 0.0323(3) Uani 1 1 d . .
C5 C 0.55899(12) 0.78197(12) 0.37343(10) 0.0322(3) Uani 1 1 d . .
H5 H 0.514826 0.791115 0.422373 0.039 Uiso 1 1 calc R U
C6 C 0.67252(11) 0.74005(11) 0.39261(9) 0.0272(3) Uani 1 1 d . .
C7 C 0.38099(13) 0.85762(16) 0.26890(12) 0.0448(4) Uani 1 1 d . .
C8 C 0.33856(18) 0.8832(4) 0.1704(2) 0.1110(13) Uani 1 1 d . .
H8A H 0.365147 0.813846 0.153309 0.167 Uiso 1 1 calc R U
H8B H 0.365764 0.930119 0.131235 0.167 Uiso 1 1 calc R U
H8C H 0.257069 0.922159 0.162312 0.167 Uiso 1 1 calc R U
C9 C 0.32383(18) 0.9725(2) 0.2875(2) 0.0847(8) Uani 1 1 d . .
H9A H 0.243013 1.001887 0.279967 0.127 Uiso 1 1 calc R U
H9B H 0.343279 1.023455 0.244103 0.127 Uiso 1 1 calc R U
H9C H 0.348994 0.965094 0.350287 0.127 Uiso 1 1 calc R U
C10 C 0.3463(2) 0.7842(3) 0.3350(3) 0.1272(16) Uani 1 1 d . .
H10A H 0.264909 0.819352 0.329261 0.191 Uiso 1 1 calc R U
H10B H 0.375499 0.772680 0.397701 0.191 Uiso 1 1 calc R U
H10C H 0.375642 0.712614 0.321500 0.191 Uiso 1 1 calc R U
C11 C 0.72720(11) 0.71643(12) 0.48809(9) 0.0290(3) Uani 1 1 d . .
H11 H 0.801631 0.649436 0.496511 0.035 Uiso 1 1 calc R U
C12 C 0.74884(12) 0.81057(12) 0.49363(9) 0.0300(3) Uani 1 1 d . .
C13 C 0.85240(13) 0.78780(13) 0.53063(11) 0.0365(3) Uani 1 1 d . .
H13 H 0.909654 0.713052 0.551471 0.044 Uiso 1 1 calc R U
C14 C 0.87351(14) 0.87228(15) 0.53762(12) 0.0429(4) Uani 1 1 d . .
H14 H 0.944649 0.855099 0.563764 0.052 Uiso 1 1 calc R U
C15 C 0.79180(16) 0.98132(15) 0.50682(12) 0.0447(4) Uani 1 1 d . .
H15 H 0.806074 1.039339 0.512069 0.054 Uiso 1 1 calc R U
C16 C 0.68979(16) 1.00515(14) 0.46858(13) 0.0480(4) Uani 1 1 d . .
H16 H 0.633514 1.080199 0.446523 0.058 Uiso 1 1 calc R U
C17 C 0.66786(14) 0.92100(13) 0.46173(12) 0.0406(4) Uani 1 1 d . .
H17 H 0.596728 0.938926 0.434953 0.049 Uiso 1 1 calc R U
C18 C 0.66291(12) 0.68611(13) 0.56249(10) 0.0332(3) Uani 1 1 d . .
C19 C 0.65728(16) 0.58902(16) 0.57230(13) 0.0490(4) Uani 1 1 d . .
H19 H 0.693983 0.543371 0.533593 0.059 Uiso 1 1 calc R U
C20 C 0.59878(19) 0.5574(2) 0.63791(16) 0.0640(6) Uani 1 1 d . .
H20 H 0.595436 0.490681 0.643589 0.077 Uiso 1 1 calc R U
C21 C 0.54530(16) 0.6228(2) 0.69509(14) 0.0610(6) Uani 1 1 d . .
H21 H 0.504785 0.601551 0.739752 0.073 Uiso 1 1 calc R U
C22 C 0.55137(15) 0.71807(19) 0.68664(12) 0.0526(5) Uani 1 1 d . .
H22 H 0.515343 0.762901 0.726085 0.063 Uiso 1 1 calc R U
C23 C 0.60993(13) 0.75037(15) 0.62070(11) 0.0406(4) Uani 1 1 d . .
H23 H 0.613494 0.816876 0.615677 0.049 Uiso 1 1 calc R U
C24 C 0.75638(11) 0.75897(11) 0.15112(9) 0.0269(3) Uani 1 1 d . .
H24 H 0.833899 0.698540 0.175347 0.032 Uiso 1 1 calc R U
C25 C 0.76299(12) 0.86623(12) 0.11906(10) 0.0300(3) Uani 1 1 d . .
C26 C 0.68110(14) 0.96673(13) 0.12791(14) 0.0444(4) Uani 1 1 d . .
H26 H 0.617761 0.969991 0.156119 0.053 Uiso 1 1 calc R U
C27 C 0.69030(17) 1.06265(15) 0.09616(16) 0.0538(5) Uani 1 1 d . .
H27 H 0.633013 1.130936 0.102428 0.065 Uiso 1 1 calc R U
C28 C 0.78139(17) 1.05987(15) 0.05575(13) 0.0477(4) Uani 1 1 d . .
H28 H 0.787375 1.125759 0.033854 0.057 Uiso 1 1 calc R U
C29 C 0.86389(16) 0.96039(16) 0.04740(13) 0.0468(4) Uani 1 1 d . .
H29 H 0.927837 0.957232 0.020331 0.056 Uiso 1 1 calc R U
C30 C 0.85415(14) 0.86499(14) 0.07823(11) 0.0388(3) Uani 1 1 d . .
H30 H 0.911350 0.797090 0.071208 0.047 Uiso 1 1 calc R U
C31 C 0.71736(11) 0.72965(11) 0.07346(9) 0.0279(3) Uani 1 1 d . .
C32 C 0.65524(13) 0.80684(13) -0.00789(10) 0.0362(3) Uani 1 1 d . .
H32 H 0.635615 0.882645 -0.017352 0.043 Uiso 1 1 calc R U
C33 C 0.62135(14) 0.77453(15) -0.07573(11) 0.0429(4) Uani 1 1 d . .
H33 H 0.578513 0.828393 -0.131027 0.052 Uiso 1 1 calc R U
C34 C 0.64942(14) 0.66504(16) -0.06335(12) 0.0439(4) Uani 1 1 d . .
H34 H 0.626016 0.643146 -0.109766 0.053 Uiso 1 1 calc R U
C35 C 0.71198(15) 0.58716(15) 0.01720(13) 0.0434(4) Uani 1 1 d . .
H35 H 0.731729 0.511382 0.026270 0.052 Uiso 1 1 calc R U
C36 C 0.74588(13) 0.61928(12) 0.08459(11) 0.0354(3) Uani 1 1 d . .
H36 H 0.789418 0.564955 0.139458 0.042 Uiso 1 1 calc R U
N1 N 0.83529(10) 0.30421(10) 0.28762(9) 0.0331(3) Uani 1 1 d . .
N2 N 0.97644(10) 0.26956(10) 0.21202(9) 0.0329(3) Uani 1 1 d . .
C37 C 0.91279(13) 0.33393(13) 0.26206(11) 0.0351(3) Uani 1 1 d . .
H37 H 0.9199(16) 0.3904(16) 0.2769(13) 0.046(5) Uiso 1 1 d . .
C38 C 0.93791(13) 0.19674(12) 0.20506(11) 0.0351(3) Uani 1 1 d . .
C39 C 0.85005(13) 0.21793(12) 0.25311(11) 0.0352(3) Uani 1 1 d . .
C40 C 0.98951(16) 0.11456(15) 0.15212(14) 0.0483(4) Uani 1 1 d . .
H40A H 0.949701 0.071534 0.155926 0.072 Uiso 1 1 calc R U
H40B H 1.067557 0.064504 0.177638 0.072 Uiso 1 1 calc R U
H40C H 0.985324 0.153388 0.087828 0.072 Uiso 1 1 calc R U
C41 C 0.77998(16) 0.16220(15) 0.27139(14) 0.0472(4) Uani 1 1 d . .
H41A H 0.803502 0.104920 0.239064 0.071 Uiso 1 1 calc R U
H41B H 0.701926 0.216971 0.249747 0.071 Uiso 1 1 calc R U
H41C H 0.788271 0.127933 0.337435 0.071 Uiso 1 1 calc R U
C42 C 1.07001(13) 0.27770(13) 0.16694(11) 0.0379(3) Uani 1 1 d . .
H42 H 1.113011 0.208654 0.147526 0.046 Uiso 1 1 calc R U
C44 C 1.14750(15) 0.28254(17) 0.23313(14) 0.0488(4) Uani 1 1 d . .
H44A H 1.107272 0.348860 0.254325 0.073 Uiso 1 1 calc R U
H44B H 1.209725 0.285649 0.202456 0.073 Uiso 1 1 calc R U
H44C H 1.176020 0.216280 0.285760 0.073 Uiso 1 1 calc R U
C43 C 1.02600(18) 0.37407(19) 0.08195(14) 0.0627(6) Uani 1 1 d . .
H43A H 0.974132 0.367941 0.042528 0.094 Uiso 1 1 calc R U
H43B H 1.087931 0.373654 0.048788 0.094 Uiso 1 1 calc R U
H43C H 0.987217 0.443485 0.099080 0.094 Uiso 1 1 calc R U
C45 C 0.74805(13) 0.35341(13) 0.34550(12) 0.0382(3) Uani 1 1 d . .
H45 H 0.691850 0.327910 0.340335 0.046 Uiso 1 1 calc R U
C47 C 0.68912(15) 0.47813(14) 0.31093(14) 0.0486(4) Uani 1 1 d . .
H47A H 0.741103 0.505931 0.318919 0.073 Uiso 1 1 calc R U
H47B H 0.626587 0.508552 0.345624 0.073 Uiso 1 1 calc R U
H47C H 0.661345 0.501042 0.245757 0.073 Uiso 1 1 calc R U
C46 C 0.79805(17) 0.31029(17) 0.44511(13) 0.0519(4) Uani 1 1 d . .
H46A H 0.836469 0.229019 0.463352 0.078 Uiso 1 1 calc R U
H46B H 0.738826 0.337153 0.483559 0.078 Uiso 1 1 calc R U
H46C H 0.851199 0.336823 0.452850 0.078 Uiso 1 1 calc R U
N3 N 1.04880(16) 0.94608(16) 0.37017(14) 0.0653(5) Uani 1 1 d . .
C48 C 0.9608(3) 0.8414(2) 0.31650(18) 0.0786(8) Uani 1 1 d . .
H48A H 0.886258 0.866215 0.335421 0.118 Uiso 1 1 calc R U
H48B H 1.005962 0.761243 0.343980 0.118 Uiso 1 1 calc R U
H48C H 0.955323 0.857877 0.249533 0.118 Uiso 1 1 calc R U
C49 C 1.01236(16) 0.89835(15) 0.34678(13) 0.0483(4) Uani 1 1 d . .
N4 N 1.1584(2) 0.7155(3) 0.0786(3) 0.1492(16) Uani 1 1 d . .
C50 C 1.1539(2) 0.5540(2) 0.19379(19) 0.0767(7) Uani 1 1 d . .
H50A H 1.079695 0.560806 0.186090 0.115 Uiso 1 1 calc R U
H50B H 1.170628 0.554290 0.256304 0.115 Uiso 1 1 calc R U
H50C H 1.209241 0.484449 0.182997 0.115 Uiso 1 1 calc R U
C51 C 1.15722(18) 0.6446(2) 0.13009(18) 0.0679(6) Uani 1 1 d . .
N5 N 0.6039(2) 0.37624(18) 0.09918(19) 0.0863(7) Uani 1 1 d . .
C52 C 0.5709(2) 0.3567(2) -0.0618(2) 0.0810(7) Uani 1 1 d . .
H52A H 0.532351 0.312349 -0.056886 0.121 Uiso 1 1 calc R U
H52B H 0.641982 0.320072 -0.085161 0.121 Uiso 1 1 calc R U
H52C H 0.524736 0.430517 -0.103940 0.121 Uiso 1 1 calc R U
C53 C 0.5910(2) 0.36723(18) 0.0278(2) 0.0666(6) Uani 1 1 d . .

loop_
_atom_site_aniso_label
_atom_site_aniso_U_11
_atom_site_aniso_U_22
_atom_site_aniso_U_33
_atom_site_aniso_U_23
_atom_site_aniso_U_13
_atom_site_aniso_U_12
P1 0.02101(16) 0.02589(16) 0.02741(18) -0.00689(13) 0.00195(12) -0.00801(12)
O1 0.0216(5) 0.0407(5) 0.0318(6) -0.0047(4) 0.0016(4) -0.0127(4)
O2 0.0339(5) 0.0312(5) 0.0338(6) -0.0133(4) 0.0041(4) -0.0081(4)
O3 0.0303(5) 0.0317(5) 0.0327(5) -0.0040(4) -0.0004(4) -0.0156(4)
O4 0.0198(4) 0.0267(4) 0.0267(5) -0.0085(4) 0.0031(3) -0.0097(3)
C1 0.0199(6) 0.0260(6) 0.0268(6) -0.0085(5) 0.0030(5) -0.0091(5)
C2 0.0238(6) 0.0273(6) 0.0239(6) -0.0089(5) 0.0041(5) -0.0099(5)
C3 0.0251(6) 0.0363(7) 0.0246(7) -0.0101(5) 0.0011(5) -0.0113(5)
C4 0.0228(6) 0.0405(7) 0.0312(7) -0.0128(6) 0.0035(5) -0.0118(6)
C5 0.0243(6) 0.0423(7) 0.0268(7) -0.0114(6) 0.0070(5) -0.0124(6)
C6 0.0246(6) 0.0310(6) 0.0236(6) -0.0087(5) 0.0029(5) -0.0107(5)
C7 0.0237(7) 0.0649(11) 0.0402(9) -0.0160(8) 0.0019(6) -0.0158(7)
C8 0.0293(10) 0.219(4) 0.0754(17) -0.081(2) 0.0050(10) -0.0319(16)
C9 0.0350(11) 0.0914(18) 0.101(2) -0.0454(16) 0.0008(12) 0.0007(11)
C10 0.0428(13) 0.118(2) 0.184(4) 0.043(2) -0.0150(17) -0.0508(16)
C11 0.0247(6) 0.0354(7) 0.0235(6) -0.0095(5) 0.0039(5) -0.0109(5)
C12 0.0271(6) 0.0387(7) 0.0229(6) -0.0113(5) 0.0061(5) -0.0133(6)
C13 0.0288(7) 0.0433(8) 0.0332(8) -0.0108(6) 0.0022(6) -0.0137(6)
C14 0.0382(8) 0.0582(10) 0.0385(9) -0.0139(7) 0.0048(7) -0.0278(8)
C15 0.0537(10) 0.0494(9) 0.0398(9) -0.0153(7) 0.0080(8) -0.0302(8)
C16 0.0494(10) 0.0382(8) 0.0505(11) -0.0125(7) -0.0010(8) -0.0158(7)
C17 0.0323(8) 0.0413(8) 0.0419(9) -0.0125(7) -0.0016(6) -0.0118(6)
C18 0.0256(7) 0.0430(8) 0.0231(7) -0.0033(6) -0.0003(5) -0.0129(6)
C19 0.0501(10) 0.0526(10) 0.0456(10) -0.0095(8) 0.0089(8) -0.0278(8)
C20 0.0625(13) 0.0699(13) 0.0605(13) 0.0023(10) 0.0062(10) -0.0424(11)
C21 0.0395(10) 0.0914(15) 0.0383(10) 0.0066(10) 0.0054(8) -0.0324(10)
C22 0.0336(9) 0.0836(14) 0.0281(8) -0.0101(8) 0.0076(6) -0.0206(9)
C23 0.0309(8) 0.0567(9) 0.0265(7) -0.0103(7) 0.0046(6) -0.0152(7)
C24 0.0237(6) 0.0293(6) 0.0238(6) -0.0076(5) 0.0040(5) -0.0094(5)
C25 0.0303(7) 0.0356(7) 0.0254(7) -0.0090(5) 0.0025(5) -0.0163(6)
C26 0.0353(8) 0.0373(8) 0.0614(11) -0.0151(7) 0.0130(8) -0.0174(7)
C27 0.0473(10) 0.0358(8) 0.0772(14) -0.0145(8) 0.0086(9) -0.0198(8)
C28 0.0567(11) 0.0467(9) 0.0487(10) -0.0082(8) 0.0015(8) -0.0344(9)
C29 0.0552(11) 0.0622(11) 0.0438(10) -0.0215(8) 0.0184(8) -0.0417(9)
C30 0.0385(8) 0.0475(8) 0.0394(9) -0.0195(7) 0.0139(7) -0.0242(7)
C31 0.0247(6) 0.0349(7) 0.0244(7) -0.0103(5) 0.0074(5) -0.0134(5)
C32 0.0381(8) 0.0388(7) 0.0277(7) -0.0087(6) 0.0012(6) -0.0153(6)
C33 0.0391(9) 0.0591(10) 0.0281(8) -0.0118(7) 0.0011(6) -0.0215(8)
C34 0.0427(9) 0.0670(11) 0.0390(9) -0.0292(8) 0.0119(7) -0.0327(8)
C35 0.0499(10) 0.0476(9) 0.0467(10) -0.0231(7) 0.0141(8) -0.0298(8)
C36 0.0379(8) 0.0366(7) 0.0323(8) -0.0106(6) 0.0077(6) -0.0179(6)
N1 0.0291(6) 0.0336(6) 0.0323(7) -0.0040(5) 0.0063(5) -0.0141(5)
N2 0.0306(6) 0.0341(6) 0.0320(6) -0.0061(5) 0.0081(5) -0.0154(5)
C37 0.0336(7) 0.0343(7) 0.0378(8) -0.0078(6) 0.0079(6) -0.0177(6)
C38 0.0344(7) 0.0354(7) 0.0337(8) -0.0060(6) 0.0056(6) -0.0171(6)
C39 0.0329(7) 0.0346(7) 0.0346(8) -0.0040(6) 0.0033(6) -0.0162(6)
C40 0.0498(10) 0.0495(9) 0.0532(11) -0.0231(8) 0.0154(8) -0.0257(8)
C41 0.0441(9) 0.0486(9) 0.0569(11) -0.0138(8) 0.0121(8) -0.0292(8)
C42 0.0336(8) 0.0401(8) 0.0376(8) -0.0082(6) 0.0134(6) -0.0170(6)
C44 0.0373(9) 0.0619(11) 0.0538(11) -0.0220(9) 0.0179(8) -0.0264(8)
C43 0.0482(11) 0.0723(13) 0.0473(11) 0.0113(9) 0.0117(9) -0.0263(10)
C45 0.0319(7) 0.0420(8) 0.0420(9) -0.0115(7) 0.0125(6) -0.0189(6)
C47 0.0383(9) 0.0407(8) 0.0565(11) -0.0124(8) 0.0114(8) -0.0111(7)
C46 0.0564(11) 0.0575(11) 0.0382(9) -0.0093(8) 0.0150(8) -0.0264(9)
N3 0.0597(11) 0.0691(11) 0.0728(12) -0.0107(9) -0.0059(9) -0.0397(10)
C48 0.120(2) 0.0810(16) 0.0656(15) -0.0195(12) 0.0065(14) -0.0736(17)
C49 0.0509(10) 0.0499(10) 0.0446(10) -0.0058(8) 0.0033(8) -0.0281(8)
N4 0.0786(18) 0.139(3) 0.173(3) 0.064(2) -0.0012(19) -0.0592(18)
C50 0.0603(14) 0.0846(16) 0.0751(17) -0.0033(13) 0.0184(12) -0.0361(13)
C51 0.0428(11) 0.0811(15) 0.0711(15) -0.0028(12) 0.0099(10) -0.0318(11)
N5 0.0904(17) 0.0642(13) 0.0821(17) -0.0036(11) -0.0045(13) -0.0270(12)
C52 0.0723(17) 0.0703(15) 0.094(2) -0.0339(14) 0.0262(14) -0.0236(13)
C53 0.0579(13) 0.0458(11) 0.0805(18) -0.0086(11) 0.0082(12) -0.0165(9)

loop_
_atom_type_symbol
_atom_type_description
_atom_type_scat_dispersion_real
_atom_type_scat_dispersion_imag
_atom_type_scat_source
C C 0.0033 0.0016 'International Tables Vol C Tables 4.2.6.8 and 6.1.1.4'
H H 0.0000 0.0000 'International Tables Vol C Tables 4.2.6.8 and 6.1.1.4'
N N 0.0061 0.0033 'International Tables Vol C Tables 4.2.6.8 and 6.1.1.4'
O O 0.0106 0.0060 'International Tables Vol C Tables 4.2.6.8 and 6.1.1.4'
P P 0.1023 0.0942 'International Tables Vol C Tables 4.2.6.8 and 6.1.1.4'

loop_
_geom_angle_atom_site_label_1
_geom_angle_atom_site_label_2
_geom_angle_atom_site_label_3
_geom_angle
O2 P1 O3 116.00(7)
O2 P1 O1 111.21(7)
O3 P1 O1 111.76(7)
O2 P1 O4 108.37(7)
O3 P1 O4 108.82(6)
O1 P1 O4 99.27(6)
P1 O1 H1O 113.1(17)
C1 O4 P1 120.99(8)
O4 C1 C2 120.27(12)
O4 C1 C6 118.40(12)
C2 C1 C6 121.13(12)
C1 C2 C3 118.28(12)
C1 C2 C24 120.45(12)
C3 C2 C24 121.11(12)
C4 C3 C2 122.25(13)
C4 C3 H3 118.9
C2 C3 H3 118.9
C3 C4 C5 117.41(13)
C3 C4 C7 122.87(14)
C5 C4 C7 119.69(14)
C6 C5 C4 122.53(13)
C6 C5 H5 118.7
C4 C5 H5 118.7
C5 C6 C1 118.29(13)
C5 C6 C11 121.99(13)
C1 C6 C11 119.56(12)
C10 C7 C8 114.1(3)
C10 C7 C4 110.19(17)
C8 C7 C4 112.93(16)
C10 C7 C9 107.3(2)
C8 C7 C9 103.2(2)
C4 C7 C9 108.56(16)
C7 C8 H8A 109.5
C7 C8 H8B 109.5
H8A C8 H8B 109.5
C7 C8 H8C 109.5
H8A C8 H8C 109.5
H8B C8 H8C 109.5
C7 C9 H9A 109.5
C7 C9 H9B 109.5
H9A C9 H9B 109.5
C7 C9 H9C 109.5
H9A C9 H9C 109.5
H9B C9 H9C 109.5
C7 C10 H10A 109.5
C7 C10 H10B 109.5
H10A C10 H10B 109.5
C7 C10 H10C 109.5
H10A C10 H10C 109.5
H10B C10 H10C 109.5
C12 C11 C6 110.26(12)
C12 C11 C18 114.73(12)
C6 C11 C18 111.67(12)
C12 C11 H11 106.6
C6 C11 H11 106.6
C18 C11 H11 106.6
C13 C12 C17 117.97(14)
C13 C12 C11 120.00(13)
C17 C12 C11 122.02(13)
C14 C13 C12 120.99(15)
C14 C13 H13 119.5
C12 C13 H13 119.5
C15 C14 C13 120.31(16)
C15 C14 H14 119.8
C13 C14 H14 119.8
C16 C15 C14 119.32(16)
C16 C15 H15 120.3
C14 C15 H15 120.3
C15 C16 C17 120.70(16)
C15 C16 H16 119.6
C17 C16 H16 119.6
C16 C17 C12 120.68(15)
C16 C17 H17 119.7
C12 C17 H17 119.7
C19 C18 C23 118.35(15)
C19 C18 C11 118.06(14)
C23 C18 C11 123.59(15)
C18 C19 C20 120.92(19)
C18 C19 H19 119.5
C20 C19 H19 119.5
C21 C20 C19 120.2(2)
C21 C20 H20 119.9
C19 C20 H20 119.9
C22 C21 C20 119.32(18)
C22 C21 H21 120.3
C20 C21 H21 120.3
C21 C22 C23 120.72(19)
C21 C22 H22 119.6
C23 C22 H22 119.6
C18 C23 C22 120.46(18)
C18 C23 H23 119.8
C22 C23 H23 119.8
C25 C24 C2 111.82(11)
C25 C24 C31 112.88(11)
C2 C24 C31 111.99(11)
C25 C24 H24 106.5
C2 C24 H24 106.5
C31 C24 H24 106.5
C30 C25 C26 117.69(14)
C30 C25 C24 119.14(13)
C26 C25 C24 123.17(13)
C25 C26 C27 120.90(16)
C25 C26 H26 119.5
C27 C26 H26 119.5
C28 C27 C26 120.61(17)
C28 C27 H27 119.7
C26 C27 H27 119.7
C27 C28 C29 119.09(16)
C27 C28 H28 120.5
C29 C28 H28 120.5
C28 C29 C30 120.27(16)
C28 C29 H29 119.9
C30 C29 H29 119.9
C25 C30 C29 121.43(16)
C25 C30 H30 119.3
C29 C30 H30 119.3
C32 C31 C36 118.16(14)
C32 C31 C24 123.68(13)
C36 C31 C24 118.16(13)
C31 C32 C33 120.72(15)
C31 C32 H32 119.6
C33 C32 H32 119.6
C34 C33 C32 120.42(16)
C34 C33 H33 119.8
C32 C33 H33 119.8
C33 C34 C35 119.42(15)
C33 C34 H34 120.3
C35 C34 H34 120.3
C36 C35 C34 120.15(16)
C36 C35 H35 119.9
C34 C35 H35 119.9
C35 C36 C31 121.12(16)
C35 C36 H36 119.4
C31 C36 H36 119.4
C37 N1 C39 109.03(13)
C37 N1 C45 126.11(14)
C39 N1 C45 124.85(13)
C37 N2 C38 108.86(13)
C37 N2 C42 125.87(13)
C38 N2 C42 125.20(13)
N2 C37 N1 108.21(14)
N2 C37 H37 126.7(12)
N1 C37 H37 125.1(12)
C39 C38 N2 106.98(14)
C39 C38 C40 130.42(15)
N2 C38 C40 122.59(14)
C38 C39 N1 106.90(14)
C38 C39 C41 129.97(16)
N1 C39 C41 123.11(15)
C38 C40 H40A 109.5
C38 C40 H40B 109.5
H40A C40 H40B 109.5
C38 C40 H40C 109.5
H40A C40 H40C 109.5
H40B C40 H40C 109.5
C39 C41 H41A 109.5
C39 C41 H41B 109.5
H41A C41 H41B 109.5
C39 C41 H41C 109.5
H41A C41 H41C 109.5
H41B C41 H41C 109.5
N2 C42 C43 110.03(14)
N2 C42 C44 110.88(14)
C43 C42 C44 113.07(16)
N2 C42 H42 107.5
C43 C42 H42 107.5
C44 C42 H42 107.5
C42 C44 H44A 109.5
C42 C44 H44B 109.5
H44A C44 H44B 109.5
C42 C44 H44C 109.5
H44A C44 H44C 109.5
H44B C44 H44C 109.5
C42 C43 H43A 109.5
C42 C43 H43B 109.5
H43A C43 H43B 109.5
C42 C43 H43C 109.5
H43A C43 H43C 109.5
H43B C43 H43C 109.5
N1 C45 C47 110.82(13)
N1 C45 C46 109.94(14)
C47 C45 C46 113.11(16)
N1 C45 H45 107.6
C47 C45 H45 107.6
C46 C45 H45 107.6
C45 C47 H47A 109.5
C45 C47 H47B 109.5
H47A C47 H47B 109.5
C45 C47 H47C 109.5
H47A C47 H47C 109.5
H47B C47 H47C 109.5
C45 C46 H46A 109.5
C45 C46 H46B 109.5
H46A C46 H46B 109.5
C45 C46 H46C 109.5
H46A C46 H46C 109.5
H46B C46 H46C 109.5
C49 C48 H48A 109.5
C49 C48 H48B 109.5
H48A C48 H48B 109.5
C49 C48 H48C 109.5
H48A C48 H48C 109.5
H48B C48 H48C 109.5
N3 C49 C48 177.5(3)
C51 C50 H50A 109.5
C51 C50 H50B 109.5
H50A C50 H50B 109.5
C51 C50 H50C 109.5
H50A C50 H50C 109.5
H50B C50 H50C 109.5
N4 C51 C50 178.4(4)
C53 C52 H52A 109.5
C53 C52 H52B 109.5
H52A C52 H52B 109.5
C53 C52 H52C 109.5
H52A C52 H52C 109.5
H52B C52 H52C 109.5
N5 C53 C52 178.1(3)

loop_
_geom_bond_atom_site_label_1
_geom_bond_atom_site_label_2
_geom_bond_distance
P1 O2 1.4803(11)
P1 O3 1.4984(11)
P1 O1 1.5543(11)
P1 O4 1.6349(12)
O1 H1O 0.85(3)
O4 C1 1.3857(16)
C1 C2 1.3920(19)
C1 C6 1.3954(19)
C2 C3 1.3959(19)
C2 C24 1.5205(19)
C3 C4 1.385(2)
C3 H3 0.9500
C4 C5 1.393(2)
C4 C7 1.529(2)
C5 C6 1.3840(19)
C5 H5 0.9500
C6 C11 1.5225(19)
C7 C10 1.496(3)
C7 C8 1.502(3)
C7 C9 1.547(3)
C8 H8A 0.9800
C8 H8B 0.9800
C8 H8C 0.9800
C9 H9A 0.9800
C9 H9B 0.9800
C9 H9C 0.9800
C10 H10A 0.9800
C10 H10B 0.9800
C10 H10C 0.9800
C11 C12 1.516(2)
C11 C18 1.524(2)
C11 H11 1.0000
C12 C13 1.388(2)
C12 C17 1.390(2)
C13 C14 1.383(2)
C13 H13 0.9500
C14 C15 1.379(3)
C14 H14 0.9500
C15 C16 1.370(3)
C15 H15 0.9500
C16 C17 1.385(2)
C16 H16 0.9500
C17 H17 0.9500
C18 C19 1.384(2)
C18 C23 1.386(2)
C19 C20 1.388(3)
C19 H19 0.9500
C20 C21 1.384(3)
C20 H20 0.9500
C21 C22 1.365(3)
C21 H21 0.9500
C22 C23 1.396(2)
C22 H22 0.9500
C23 H23 0.9500
C24 C25 1.519(2)
C24 C31 1.5211(19)
C24 H24 1.0000
C25 C30 1.382(2)
C25 C26 1.385(2)
C26 C27 1.386(2)
C26 H26 0.9500
C27 C28 1.372(3)
C27 H27 0.9500
C28 C29 1.375(3)
C28 H28 0.9500
C29 C30 1.382(2)
C29 H29 0.9500
C30 H30 0.9500
C31 C32 1.386(2)
C31 C36 1.389(2)
C32 C33 1.389(2)
C32 H32 0.9500
C33 C34 1.376(3)
C33 H33 0.9500
C34 C35 1.382(3)
C34 H34 0.9500
C35 C36 1.382(2)
C35 H35 0.9500
C36 H36 0.9500
N1 C37 1.332(2)
N1 C39 1.380(2)
N1 C45 1.484(2)
N2 C37 1.331(2)
N2 C38 1.383(2)
N2 C42 1.4836(19)
C37 H37 0.93(2)
C38 C39 1.352(2)
C38 C40 1.484(2)
C39 C41 1.485(2)
C40 H40A 0.9800
C40 H40B 0.9800
C40 H40C 0.9800
C41 H41A 0.9800
C41 H41B 0.9800
C41 H41C 0.9800
C42 C43 1.502(3)
C42 C44 1.504(3)
C42 H42 1.0000
C44 H44A 0.9800
C44 H44B 0.9800
C44 H44C 0.9800
C43 H43A 0.9800
C43 H43B 0.9800
C43 H43C 0.9800
C45 C47 1.506(2)
C45 C46 1.515(3)
C45 H45 1.0000
C47 H47A 0.9800
C47 H47B 0.9800
C47 H47C 0.9800
C46 H46A 0.9800
C46 H46B 0.9800
C46 H46C 0.9800
N3 C49 1.126(3)
C48 C49 1.443(3)
C48 H48A 0.9800
C48 H48B 0.9800
C48 H48C 0.9800
N4 C51 1.113(3)
C50 C51 1.418(3)
C50 H50A 0.9800
C50 H50B 0.9800
C50 H50C 0.9800
N5 C53 1.149(3)
C52 C53 1.448(4)
C52 H52A 0.9800
C52 H52B 0.9800
C52 H52C 0.9800
